data_7135588
loop_
_publ_author_name
'Guo, Chengxian'
'Xing, Qiaoyan'
'Xie, Hongding'
'Liu, Jiamiao'
'Li, Jiahui'
'Zhang, Junliang'
'Wang, Huamin'

_publ_section_title
;
 Desulfonylcyanamidation of &#x3b1;,&#x3b2;-unsaturated sulfones with
 <i>N</i>-tosyl <i>N</i>-aryl cyanamides (NCTS): access to
 <i>N</i>-cyanoenaminones.
;
_journal_issue 25
_journal_name_full 'Chemical communications (Cambridge, England)'
_journal_page_first 6768
_journal_page_last 6772
_journal_paper_doi 10.1039/d6cc00754f
_journal_volume 62
_journal_year 2026
_chemical_formula_moiety 'C16 H12 N2 O'
_chemical_formula_sum 'C16 H12 N2 O'
_chemical_formula_weight 248.28
_space_group_crystal_system orthorhombic
_space_group_IT_number 61
_space_group_name_Hall '-P 2ac 2ab'
_space_group_name_H-M_alt 'P b c a'
_atom_sites_solution_hydrogens geom
_atom_sites_solution_primary dual
_audit_creation_date 2024-09-12
_audit_creation_method
;
Olex2 1.5
(compiled 2022.04.07 svn.rca3783a0 for OlexSys, GUI svn.r6498)
;
_audit_update_record
;
2025-11-20 deposited with the CCDC.	2026-03-09 downloaded from the CCDC.
;
_cell_angle_alpha 90
_cell_angle_beta 90
_cell_angle_gamma 90
_cell_formula_units_Z 8
_cell_length_a 10.9912(4)
_cell_length_b 7.7964(3)
_cell_length_c 29.0779(11)
_cell_measurement_reflns_used 9793
_cell_measurement_temperature 170.00
_cell_measurement_theta_max 60.654
_cell_measurement_theta_min 2.644
_cell_volume 2491.74(16)
_computing_cell_refinement 'SAINT V8.40B (?, 2016)'
_computing_data_reduction 'SAINT V8.40B (?, 2016)'
_computing_molecular_graphics 'Olex2 1.5 (Dolomanov et al., 2009)'
_computing_publication_material 'Olex2 1.5 (Dolomanov et al., 2009)'
_computing_structure_refinement 'SHELXL 2019/2 (Sheldrick, 2015)'
_computing_structure_solution 'SHELXT 2018/2 (Sheldrick, 2018)'
_diffrn_ambient_environment N~2~
_diffrn_ambient_temperature 170.00
_diffrn_detector CPAD
_diffrn_detector_area_resol_mean 7.41
_diffrn_detector_type 'Bruker PHOTON III M28'
_diffrn_measured_fraction_theta_full 0.999
_diffrn_measured_fraction_theta_max 0.998
_diffrn_measurement_device 'three-circle diffractometer'
_diffrn_measurement_device_type 'Bruker D8 VENTURE Metaljet PHOTON III'
_diffrn_measurement_method '\w and \f scans'
_diffrn_measurement_specimen_support 'MiTeGen micromount'
_diffrn_radiation_monochromator 'mirror optics'
_diffrn_radiation_probe x-ray
_diffrn_radiation_type GaK\a
_diffrn_radiation_wavelength 1.34139
_diffrn_reflns_av_R_equivalents 0.0557
_diffrn_reflns_av_unetI/netI 0.0381
_diffrn_reflns_Laue_measured_fraction_full 0.999
_diffrn_reflns_Laue_measured_fraction_max 0.998
_diffrn_reflns_limit_h_max 14
_diffrn_reflns_limit_h_min -14
_diffrn_reflns_limit_k_max 10
_diffrn_reflns_limit_k_min -10
_diffrn_reflns_limit_l_max 37
_diffrn_reflns_limit_l_min -37
_diffrn_reflns_number 38346
_diffrn_reflns_point_group_measured_fraction_full 0.999
_diffrn_reflns_point_group_measured_fraction_max 0.998
_diffrn_reflns_theta_full 53.594
_diffrn_reflns_theta_max 60.654
_diffrn_reflns_theta_min 4.387
_diffrn_source 'liquid Metal X-ray source'
_diffrn_source_current 3.57
_diffrn_source_power 0.24957869999999996
_diffrn_source_type 'Bruker Excillum Metaljet D2+'
_diffrn_source_voltage 69.91
_exptl_absorpt_coefficient_mu 0.428
_exptl_absorpt_correction_T_max 0.7519
_exptl_absorpt_correction_T_min 0.6480
_exptl_absorpt_correction_type multi-scan
_exptl_absorpt_process_details
;
SADABS-2016/2 (Bruker,2016/2) was used for absorption correction.
wR2(int) was 0.1355 before and 0.0563 after correction.
The Ratio of minimum to maximum transmission is 0.8618.
The \l/2 correction factor is Not present.
;
_exptl_crystal_colour colourless
_exptl_crystal_colour_primary colourless
_exptl_crystal_density_diffrn 1.324
_exptl_crystal_description rod-like
_exptl_crystal_F_000 1040
_exptl_crystal_size_max 0.18
_exptl_crystal_size_mid 0.09
_exptl_crystal_size_min 0.07
_refine_diff_density_max 0.489
_refine_diff_density_min -0.605
_refine_diff_density_rms 0.175
_refine_ls_extinction_method none
_refine_ls_goodness_of_fit_ref 1.032
_refine_ls_hydrogen_treatment constr
_refine_ls_matrix_type full
_refine_ls_number_parameters 172
_refine_ls_number_reflns 2864
_refine_ls_number_restraints 0
_refine_ls_restrained_S_all 1.032
_refine_ls_R_factor_all 0.0507
_refine_ls_R_factor_gt 0.0413
_refine_ls_shift/su_max 0.002
_refine_ls_shift/su_mean 0.000
_refine_ls_structure_factor_coef Fsqd
_refine_ls_weighting_details 'w=1/[\s^2^(Fo^2^)+(0.0630P)^2^+0.7236P] where P=(Fo^2^+2Fc^2^)/3'
_refine_ls_weighting_scheme calc
_refine_ls_wR_factor_gt 0.1107
_refine_ls_wR_factor_ref 0.1142
_reflns_Friedel_coverage 0.000
_reflns_number_gt 2608
_reflns_number_total 2864
_reflns_threshold_expression 'I > 2\s(I)'
_cod_data_source_file d6cc00754f2.cif
_cod_data_source_block 240912_nwj_4_78
_cod_depositor_comments 'Adding full bibliography for 7135588.cif.'
_cod_database_code 7135588
_shelx_shelxl_version_number 2019/2
_shelx_space_group_comment
;
The symmetry employed for this shelxl refinement is uniquely defined
by the following loop, which should always be used as a source of
symmetry information in preference to the above space-group names.
They are only intended as comments.
;
_shelx_estimated_absorpt_t_max 0.971
_shelx_estimated_absorpt_t_min 0.927
_olex2_refinement_description
;
1. Fixed Uiso
 At 1.2 times of:
  All C(H) groups
2.a Aromatic/amide H refined with riding coordinates:
 C1(H1), C2(H2), C3(H3), C4(H4), C5(H5), C8(H8), C9(H9), C12(H12), C13(H13),
 C14(H14), C15(H15), C16(H16)
;
_olex2_diffrn_ambient_temperature_device 'Oxford Cryostream 800'
_olex2_submission_special_instructions 'No special instructions were received'

loop_
_space_group_symop_operation_xyz
'x, y, z'
'-x+1/2, -y, z+1/2'
'-x, y+1/2, -z+1/2'
'x+1/2, -y+1/2, -z'
'-x, -y, -z'
'x-1/2, y, -z-1/2'
'x, -y-1/2, z-1/2'
'-x-1/2, y-1/2, z'

loop_
_atom_site_label
_atom_site_type_symbol
_atom_site_fract_x
_atom_site_fract_y
_atom_site_fract_z
_atom_site_U_iso_or_equiv
_atom_site_adp_type
_atom_site_occupancy
_atom_site_site_symmetry_order
_atom_site_calc_flag
_atom_site_refinement_flags_posn
_atom_site_refinement_flags_adp
_atom_site_refinement_flags_occupancy
_atom_site_disorder_assembly
_atom_site_disorder_group
O1 O 0.31541(9) 0.19586(18) 0.64981(3) 0.0647(4) Uani 1 1 d . . . . .
N1 N 0.58855(8) 0.38605(11) 0.56709(3) 0.0248(2) Uani 1 1 d . . . . .
N2 N 0.75425(10) 0.57010(15) 0.59800(3) 0.0426(3) Uani 1 1 d . . . . .
C1 C 0.68276(9) 0.41750(13) 0.49163(3) 0.0276(2) Uani 1 1 d . . . . .
H1 H 0.738788 0.496761 0.504563 0.033 Uiso 1 1 calc R U . . .
C2 C 0.68892(10) 0.37659(14) 0.44525(4) 0.0301(2) Uani 1 1 d . . . . .
H2 H 0.749666 0.428023 0.426541 0.036 Uiso 1 1 calc R U . . .
C3 C 0.60754(10) 0.26163(14) 0.42588(4) 0.0307(2) Uani 1 1 d . . . . .
H3 H 0.612769 0.233065 0.394180 0.037 Uiso 1 1 calc R U . . .
C4 C 0.51855(11) 0.18903(15) 0.45335(4) 0.0323(2) Uani 1 1 d . . . . .
H4 H 0.461562 0.111620 0.440213 0.039 Uiso 1 1 calc R U . . .
C5 C 0.51151(10) 0.22802(14) 0.49998(4) 0.0298(2) Uani 1 1 d . . . . .
H5 H 0.450415 0.176870 0.518583 0.036 Uiso 1 1 calc R U . . .
C6 C 0.59401(9) 0.34177(12) 0.51914(3) 0.0232(2) Uani 1 1 d . . . . .
C7 C 0.67752(10) 0.48511(14) 0.58412(3) 0.0287(2) Uani 1 1 d . . . . .
C8 C 0.50035(9) 0.32504(14) 0.59756(3) 0.0282(2) Uani 1 1 d . . . . .
H8 H 0.438077 0.254837 0.584954 0.034 Uiso 1 1 calc R U . . .
C9 C 0.49511(10) 0.35561(14) 0.64240(4) 0.0285(2) Uani 1 1 d . . . . .
H9 H 0.554501 0.425389 0.657006 0.034 Uiso 1 1 calc R U . . .
C10 C 0.39475(10) 0.27855(16) 0.66902(4) 0.0321(3) Uani 1 1 d . . . . .
C11 C 0.39286(9) 0.29532(13) 0.72019(3) 0.0265(2) Uani 1 1 d . . . . .
C12 C 0.48614(10) 0.37263(14) 0.74496(4) 0.0313(2) Uani 1 1 d . . . . .
H12 H 0.552286 0.424344 0.729148 0.038 Uiso 1 1 calc R U . . .
C13 C 0.48304(12) 0.37459(16) 0.79277(4) 0.0366(3) Uani 1 1 d . . . . .
H13 H 0.547625 0.425912 0.809566 0.044 Uiso 1 1 calc R U . . .
C14 C 0.38583(11) 0.30174(15) 0.81586(4) 0.0356(3) Uani 1 1 d . . . . .
H14 H 0.383565 0.303899 0.848517 0.043 Uiso 1 1 calc R U . . .
C15 C 0.29179(11) 0.22567(15) 0.79156(4) 0.0348(3) Uani 1 1 d . . . . .
H15 H 0.225003 0.176323 0.807530 0.042 Uiso 1 1 calc R U . . .
C16 C 0.29522(10) 0.22161(15) 0.74389(4) 0.0317(2) Uani 1 1 d . . . . .
H16 H 0.231014 0.168565 0.727269 0.038 Uiso 1 1 calc R U . . .

loop_
_atom_site_aniso_label
_atom_site_aniso_U_11
_atom_site_aniso_U_22
_atom_site_aniso_U_33
_atom_site_aniso_U_23
_atom_site_aniso_U_13
_atom_site_aniso_U_12
O1 0.0479(6) 0.1190(10) 0.0273(4) -0.0004(5) -0.0032(4) -0.0411(6)
N1 0.0256(4) 0.0269(4) 0.0219(4) 0.0004(3) 0.0019(3) 0.0001(3)
N2 0.0454(6) 0.0516(6) 0.0307(5) -0.0057(4) 0.0035(4) -0.0160(5)
C1 0.0251(5) 0.0307(5) 0.0269(5) -0.0004(4) 0.0017(4) -0.0001(4)
C2 0.0286(5) 0.0353(5) 0.0264(5) 0.0024(4) 0.0051(4) 0.0020(4)
C3 0.0350(6) 0.0338(5) 0.0234(5) -0.0013(4) 0.0002(4) 0.0063(4)
C4 0.0357(6) 0.0312(5) 0.0299(5) -0.0035(4) -0.0025(4) -0.0022(4)
C5 0.0316(5) 0.0293(5) 0.0284(5) 0.0005(4) 0.0033(4) -0.0039(4)
C6 0.0251(5) 0.0225(4) 0.0220(5) 0.0013(3) 0.0010(4) 0.0053(3)
C7 0.0320(5) 0.0316(5) 0.0224(5) -0.0005(4) 0.0043(4) -0.0015(4)
C8 0.0254(5) 0.0337(5) 0.0254(5) 0.0030(4) 0.0007(4) -0.0005(4)
C9 0.0291(5) 0.0312(5) 0.0251(5) 0.0023(4) 0.0008(4) -0.0006(4)
C10 0.0269(5) 0.0445(6) 0.0249(5) 0.0042(4) -0.0006(4) -0.0019(4)
C11 0.0262(5) 0.0293(5) 0.0240(5) 0.0036(4) 0.0019(4) 0.0028(4)
C12 0.0335(6) 0.0343(5) 0.0261(5) 0.0024(4) 0.0027(4) -0.0054(4)
C13 0.0453(7) 0.0377(6) 0.0267(5) -0.0015(4) -0.0010(5) -0.0063(5)
C14 0.0481(7) 0.0348(6) 0.0238(5) 0.0017(4) 0.0064(5) 0.0043(5)
C15 0.0344(6) 0.0380(6) 0.0319(5) 0.0063(5) 0.0109(4) 0.0023(5)
C16 0.0263(5) 0.0380(6) 0.0308(5) 0.0039(4) 0.0022(4) 0.0000(4)

loop_
_atom_type_symbol
_atom_type_description
_atom_type_scat_dispersion_real
_atom_type_scat_dispersion_imag
_atom_type_scat_source
C C 0.0137 0.0067 'International Tables Vol C Tables 4.2.6.8 and 6.1.1.4'
H H 0.0000 0.0000 'International Tables Vol C Tables 4.2.6.8 and 6.1.1.4'
N N 0.0241 0.0134 'International Tables Vol C Tables 4.2.6.8 and 6.1.1.4'
O O 0.0389 0.0241 'International Tables Vol C Tables 4.2.6.8 and 6.1.1.4'

loop_
_geom_angle_atom_site_label_1
_geom_angle_atom_site_label_2
_geom_angle_atom_site_label_3
_geom_angle
_geom_angle_site_symmetry_1
_geom_angle_site_symmetry_3
_geom_angle_publ_flag
C7 N1 C6 117.77(8) . . ?
C7 N1 C8 117.91(8) . . ?
C8 N1 C6 124.22(9) . . ?
C2 C1 H1 120.2 . . ?
C2 C1 C6 119.66(10) . . ?
C6 C1 H1 120.2 . . ?
C1 C2 H2 119.6 . . ?
C3 C2 C1 120.81(10) . . ?
C3 C2 H2 119.6 . . ?
C2 C3 H3 120.5 . . ?
C4 C3 C2 119.08(10) . . ?
C4 C3 H3 120.5 . . ?
C3 C4 H4 119.6 . . ?
C3 C4 C5 120.82(10) . . ?
C5 C4 H4 119.6 . . ?
C4 C5 H5 120.2 . . ?
C6 C5 C4 119.68(10) . . ?
C6 C5 H5 120.2 . . ?
C1 C6 N1 118.97(9) . . ?
C5 C6 N1 121.09(9) . . ?
C5 C6 C1 119.93(9) . . ?
N2 C7 N1 178.94(11) . . ?
N1 C8 H8 116.8 . . ?
C9 C8 N1 126.32(10) . . ?
C9 C8 H8 116.8 . . ?
C8 C9 H9 120.8 . . ?
C8 C9 C10 118.35(10) . . ?
C10 C9 H9 120.8 . . ?
O1 C10 C9 120.62(10) . . ?
O1 C10 C11 119.50(10) . . ?
C9 C10 C11 119.82(9) . . ?
C12 C11 C10 122.93(9) . . ?
C12 C11 C16 119.25(10) . . ?
C16 C11 C10 117.73(9) . . ?
C11 C12 H12 119.8 . . ?
C11 C12 C13 120.30(10) . . ?
C13 C12 H12 119.8 . . ?
C12 C13 H13 120.0 . . ?
C14 C13 C12 119.96(11) . . ?
C14 C13 H13 120.0 . . ?
C13 C14 H14 119.9 . . ?
C13 C14 C15 120.28(10) . . ?
C15 C14 H14 119.9 . . ?
C14 C15 H15 120.0 . . ?
C14 C15 C16 119.95(10) . . ?
C16 C15 H15 120.0 . . ?
C11 C16 H16 119.9 . . ?
C15 C16 C11 120.25(10) . . ?
C15 C16 H16 119.9 . . ?

loop_
_geom_bond_atom_site_label_1
_geom_bond_atom_site_label_2
_geom_bond_distance
_geom_bond_site_symmetry_2
_geom_bond_publ_flag
O1 C10 1.2198(14) . ?
N1 C6 1.4378(12) . ?
N1 C7 1.3407(13) . ?
N1 C8 1.3968(13) . ?
N2 C7 1.1460(15) . ?
C1 H1 0.9500 . ?
C1 C2 1.3876(14) . ?
C1 C6 1.3927(14) . ?
C2 H2 0.9500 . ?
C2 C3 1.3859(16) . ?
C3 H3 0.9500 . ?
C3 C4 1.3839(16) . ?
C4 H4 0.9500 . ?
C4 C5 1.3917(15) . ?
C5 H5 0.9500 . ?
C5 C6 1.3853(15) . ?
C8 H8 0.9500 . ?
C8 C9 1.3267(14) . ?
C9 H9 0.9500 . ?
C9 C10 1.4754(14) . ?
C10 C11 1.4938(14) . ?
C11 C12 1.3903(15) . ?
C11 C16 1.3989(14) . ?
C12 H12 0.9500 . ?
C12 C13 1.3908(15) . ?
C13 H13 0.9500 . ?
C13 C14 1.3839(17) . ?
C14 H14 0.9500 . ?
C14 C15 1.3855(17) . ?
C15 H15 0.9500 . ?
C15 C16 1.3870(16) . ?
C16 H16 0.9500 . ?
